data_4307309
loop_
_publ_author_name
'Mikhail Shatruk'
'Kristen E. Chambers'
'Andrey V. Prosvirin'
'Kim R. Dunbar'

_publ_contact_author_address
; 
Department of Chemistry
Texas A&M University
PO Box 30012 
College Station 
Texas 77842-3012 
USA
;
_publ_contact_author_email dunbar@mail.chem.tamu.edu
_publ_contact_author_fax (979)8457177
_publ_contact_author_name 'Dunbar, Kim R.'
_publ_contact_author_phone (979)8625235
_publ_section_title
;
Systematic Investigation of Trigonal-Bipyramidal Cyanide-Bridged Clusters
of the First-Row Transition Metals
;
_journal_name_full 'Inorganic Chemistry'
_journal_page_first 5155
_journal_page_last 5165
_journal_paper_doi 10.1021/ic061856t
_journal_volume 46
_journal_year 2007
_chemical_formula_sum 'C115.25 H96 Co5 N24 O11'
_chemical_formula_weight 2287.81
_chemical_name_systematic
; 
 ? 
;
_space_group_IT_number 14
_symmetry_cell_setting monoclinic
_symmetry_space_group_name_Hall '-P 2ybc'
_symmetry_space_group_name_H-M 'P 1 21/c 1'
_atom_sites_solution_hydrogens geom
_atom_sites_solution_primary direct
_atom_sites_solution_secondary difmap
_audit_creation_method SHELXL-97
_cell_angle_alpha 90.00
_cell_angle_beta 98.979(2)
_cell_angle_gamma 90.00
_cell_formula_units_Z 4
_cell_length_a 19.494(2)
_cell_length_b 25.075(3)
_cell_length_c 24.727(3)
_cell_measurement_reflns_used 309
_cell_measurement_temperature 150(2)
_cell_volume 11939(2)
_computing_cell_refinement 'SMART V5.625 (Bruker, 2000)'
_computing_data_collection 'SMART V5.625 (Bruker, 2000)'
_computing_data_reduction 'SAINT V6.32 (Bruker, 2001)'
_computing_molecular_graphics 'X-Seed (Barbour, 2001)'
_computing_publication_material 'SHELXL-97 (Sheldrick, 1997)'
_computing_structure_refinement 'SHELXL-97 (Sheldrick, 1997)'
_computing_structure_solution 'SHELXS-97 (Sheldrick, 1997)'
_diffrn_ambient_temperature 150(2)
_diffrn_measured_fraction_theta_full 1.000
_diffrn_measured_fraction_theta_max 1.000
_diffrn_measurement_device_type 'Bruker APEX CCD area-detector'
_diffrn_measurement_method 'profile data from \w scans'
_diffrn_radiation_monochromator graphite
_diffrn_radiation_source 'fine-focus sealed tube'
_diffrn_radiation_type MoK\a
_diffrn_radiation_wavelength 0.71073
_diffrn_reflns_av_R_equivalents 0.0855
_diffrn_reflns_av_sigmaI/netI 0.0946
_diffrn_reflns_limit_h_max 24
_diffrn_reflns_limit_h_min -24
_diffrn_reflns_limit_k_max 31
_diffrn_reflns_limit_k_min -31
_diffrn_reflns_limit_l_max 30
_diffrn_reflns_limit_l_min -30
_diffrn_reflns_number 95915
_diffrn_reflns_theta_full 26.37
_diffrn_reflns_theta_max 26.37
_diffrn_reflns_theta_min 1.06
_exptl_absorpt_coefficient_mu 0.746
_exptl_absorpt_correction_T_max 0.9637
_exptl_absorpt_correction_T_min 0.5799
_exptl_absorpt_correction_type multi-scan
_exptl_absorpt_process_details 'SADABS v2.03 (Bruker, 2003)'
_exptl_crystal_colour orange
_exptl_crystal_density_diffrn 1.273
_exptl_crystal_density_method 'not measured'
_exptl_crystal_description needle
_exptl_crystal_F_000 4714
_exptl_crystal_size_max 0.82
_exptl_crystal_size_mid 0.14
_exptl_crystal_size_min 0.05
_refine_diff_density_max 0.891
_refine_diff_density_min -0.476
_refine_diff_density_rms 0.130
_refine_ls_extinction_method none
_refine_ls_goodness_of_fit_ref 1.004
_refine_ls_hydrogen_treatment constr
_refine_ls_matrix_type full
_refine_ls_number_parameters 1442
_refine_ls_number_reflns 24413
_refine_ls_number_restraints 21
_refine_ls_restrained_S_all 1.005
_refine_ls_R_factor_all 0.1536
_refine_ls_R_factor_gt 0.0776
_refine_ls_shift/su_max 0.018
_refine_ls_shift/su_mean 0.000
_refine_ls_structure_factor_coef Fsqd
_refine_ls_weighting_details 'calc w=1/[\s^2^(Fo^2^)+(0.1609P)^2^+0.0000P] where P=(Fo^2^+2Fc^2^)/3'
_refine_ls_weighting_scheme calc
_refine_ls_wR_factor_gt 0.2183
_refine_ls_wR_factor_ref 0.2676
_reflns_number_gt 13012
_reflns_number_total 24413
_reflns_threshold_expression >2sigma(I)
_cod_data_source_file ic061856tsi20061216_075310.cif
_cod_data_source_block c:\structures\mike\kec631\p21c
_cod_database_code 4307309

loop_
_symmetry_equiv_pos_as_xyz
'x, y, z'
'-x, y+1/2, -z+1/2'
'-x, -y, -z'
'x, -y-1/2, z-1/2'

loop_
_atom_site_label
_atom_site_type_symbol
_atom_site_fract_x
_atom_site_fract_y
_atom_site_fract_z
_atom_site_U_iso_or_equiv
_atom_site_adp_type
_atom_site_occupancy
_atom_site_symmetry_multiplicity
_atom_site_calc_flag
_atom_site_refinement_flags
_atom_site_disorder_assembly
_atom_site_disorder_group
Co1 Co 0.14012(4) 0.45148(3) 0.34298(3) 0.0346(2) Uani 1 1 d . . .
Co2 Co 0.20355(5) 0.62244(3) 0.16109(3) 0.0492(2) Uani 1 1 d . . .
Co3 Co 0.43541(4) 0.62277(3) 0.37729(3) 0.0420(2) Uani 1 1 d . . .
Co1' Co 0.17776(4) 0.64886(3) 0.35955(3) 0.0404(2) Uani 1 1 d . . .
Co2' Co 0.34961(4) 0.47091(3) 0.24806(3) 0.0432(2) Uani 1 1 d . . .
O1M O 0.2881(3) 0.2946(2) 0.3096(2) 0.0903(17) Uiso 1 1 d . . .
O2M O 0.1963(7) 0.6960(5) 0.5993(5) 0.102(4) Uiso 0.50 1 d PD A 2
O3M O 0.2422(15) 0.3046(10) 0.1029(11) 0.098(7) Uiso 0.25 1 d PD B 3
O4M O 0.2277(18) 0.4433(14) -0.0271(12) 0.116(11) Uiso 0.25 1 d PD C 4
O5M O 0.0963(10) 0.8280(8) 0.4114(7) 0.055(6) Uiso 0.216(6) 1 d PD D 5
O6M O 0.1243(10) 0.1461(8) 0.1835(8) 0.159(6) Uiso 0.50 1 d P E 6
O7M O 0.3802(12) 0.5085(9) 0.0678(10) 0.089(6) Uiso 0.25 1 d P F 7
O8M O 0.4483(9) 0.5499(7) 0.8864(7) 0.142(6) Uiso 0.50 1 d PD . .
O9M O 0.1026(11) 0.2152(8) 0.1630(8) 0.062(6) Uiso 0.216(6) 1 d PD D 9
O10M O 0.2319(13) 0.2977(10) 0.6604(11) 0.103(8) Uiso 0.25 1 d PD G 10
O11M O 0.0854(15) 0.2701(11) 0.1572(11) 0.102(7) Uiso 0.25 1 d PD H 11
O12M O 0.221(2) 0.4610(16) -0.0077(19) 0.139(12) Uiso 0.25 1 d PD I 12
O13M O 0.3046(12) 0.5595(9) 0.7073(10) 0.079(6) Uiso 0.25 1 d PD J 13
O14M O 0.2526(18) 0.5582(14) 0.7389(12) 0.148(12) Uiso 0.25 1 d PD K 14
O15M O 0.217(2) 0.4555(16) 0.0331(14) 0.119(13) Uiso 0.25 1 d PD L 15
O16M O 0.0754(18) 0.7949(13) 0.4425(13) 0.117(12) Uiso 0.25 1 d PD M 16
O17M O 0.3471(15) 0.5040(12) 0.7706(12) 0.113(5) Uiso 0.216(6) 1 d PD D 17
O18M O 0.4483(17) 0.5737(13) -0.0075(13) 0.139(11) Uiso 0.25 1 d PD N 18
O19M O 0.281(2) 0.3384(16) 0.7405(17) 0.168(14) Uiso 0.25 1 d PD O 19
O20M O 0.4265(16) 0.4438(13) 0.9479(12) 0.098(7) Uiso 0.194(8) 1 d PD . .
O5N O 0.0548(12) 0.7530(9) 0.4525(10) 0.113(8) Uiso 0.284(6) 1 d PD D 5
O9N O 0.1462(11) 0.2508(9) 0.1284(9) 0.095(7) Uiso 0.284(6) 1 d PD D 9
O17N O 0.3733(13) 0.4473(9) 0.7829(9) 0.113(5) Uiso 0.284(6) 1 d PD D 17
O20N O 0.358(6) 0.389(3) 0.867(3) 0.098(7) Uiso 0.056(8) 1 d PD . .
O1W O 0.2310(9) 0.1698(7) 0.4733(7) 0.147(6) Uiso 0.50 1 d P . .
O2W O 0.2835(8) 0.2068(6) 0.3935(6) 0.122(5) Uiso 0.50 1 d P . .
O3W O 0.2176(9) 0.3184(6) 0.0817(7) 0.116(5) Uiso 0.50 1 d P P 41
N1 N 0.1674(2) 0.52837(17) 0.37223(19) 0.0372(11) Uani 1 1 d . . .
N2 N 0.1712(3) 0.62890(18) 0.2374(2) 0.0483(13) Uani 1 1 d . . .
N3 N 0.3340(3) 0.64855(18) 0.36579(19) 0.0434(12) Uani 1 1 d . . .
N4 N 0.2184(2) 0.45277(17) 0.2963(2) 0.0392(11) Uani 1 1 d . . .
N5 N 0.2800(3) 0.5666(2) 0.1872(2) 0.0478(12) Uani 1 1 d . . .
N6 N 0.4029(2) 0.5508(2) 0.3376(2) 0.0458(12) Uani 1 1 d . . .
N7 N 0.0204(3) 0.6515(2) 0.3521(3) 0.0698(17) Uani 1 1 d . . .
N8 N 0.1946(3) 0.6721(3) 0.4821(3) 0.0694(17) Uani 1 1 d . . .
N9 N 0.1850(3) 0.7680(2) 0.3418(3) 0.089(2) Uani 1 1 d . . .
N10 N 0.2923(4) 0.4005(3) 0.1520(3) 0.0753(18) Uani 1 1 d . . .
N11 N 0.4008(3) 0.3712(2) 0.3128(3) 0.0644(16) Uani 1 1 d . . .
N12 N 0.4854(4) 0.4865(3) 0.2039(3) 0.106(3) Uani 1 1 d . . .
N13 N 0.1959(2) 0.40501(17) 0.4074(2) 0.0422(11) Uani 1 1 d . . .
N14 N 0.0678(2) 0.44502(18) 0.4000(2) 0.0417(11) Uani 1 1 d . . .
N15 N 0.0938(2) 0.37803(16) 0.30884(19) 0.0384(11) Uani 1 1 d . . .
N16 N 0.0587(2) 0.47825(16) 0.27982(19) 0.0362(10) Uani 1 1 d . . .
N17 N 0.1296(2) 0.56116(19) 0.1339(2) 0.0465(12) Uani 1 1 d . . .
N18 N 0.1149(4) 0.6658(2) 0.1227(2) 0.0703(17) Uani 1 1 d . . .
N19 N 0.2418(3) 0.6360(2) 0.0855(2) 0.0587(15) Uani 1 1 d . . .
N20 N 0.2731(3) 0.6889(2) 0.1810(2) 0.0606(15) Uani 1 1 d . . .
N21 N 0.4633(3) 0.6543(2) 0.30307(19) 0.0499(13) Uani 1 1 d . . .
N22 N 0.4826(2) 0.69899(19) 0.40198(18) 0.0418(11) Uani 1 1 d . . .
N23 N 0.5368(2) 0.5890(2) 0.4057(2) 0.0477(13) Uani 1 1 d . . .
N24 N 0.4301(2) 0.60165(19) 0.46072(19) 0.0409(11) Uani 1 1 d . . .
C1 C 0.1741(3) 0.5738(2) 0.3704(2) 0.0361(12) Uani 1 1 d . . .
C2 C 0.1707(3) 0.6363(2) 0.2833(3) 0.0410(14) Uani 1 1 d . . .
C3 C 0.2750(3) 0.6480(2) 0.3638(2) 0.0377(13) Uani 1 1 d . . .
C4 C 0.2672(3) 0.4606(2) 0.2779(2) 0.0399(13) Uani 1 1 d . . .
C5 C 0.3087(3) 0.5312(3) 0.2089(2) 0.0442(14) Uani 1 1 d . . .
C6 C 0.3830(3) 0.5189(2) 0.3056(3) 0.0412(13) Uani 1 1 d . . .
C7 C 0.0799(3) 0.6507(2) 0.3553(3) 0.0502(16) Uani 1 1 d . . .
C8 C 0.1882(3) 0.6621(2) 0.4363(3) 0.0482(15) Uani 1 1 d . . .
C9 C 0.1809(3) 0.7230(2) 0.3486(3) 0.0582(18) Uani 1 1 d . . .
C10 C 0.3152(3) 0.4265(3) 0.1886(3) 0.0542(16) Uani 1 1 d . . .
C11 C 0.3844(3) 0.4093(3) 0.2882(3) 0.0485(15) Uani 1 1 d . . .
C12 C 0.4343(4) 0.4800(3) 0.2199(3) 0.069(2) Uani 1 1 d . . .
C13 C 0.1604(3) 0.3928(2) 0.4484(3) 0.0493(15) Uani 1 1 d . . .
C14 C 0.0914(3) 0.4158(2) 0.4449(3) 0.0483(16) Uani 1 1 d . . .
C15 C 0.2581(3) 0.3834(2) 0.4092(3) 0.0504(16) Uani 1 1 d . . .
H15 H 0.2832 0.3922 0.3804 0.060 Uiso 1 1 calc R . .
C16 C 0.2898(4) 0.3490(2) 0.4493(3) 0.063(2) Uani 1 1 d . . .
C17 C 0.2537(5) 0.3376(3) 0.4932(3) 0.074(2) Uani 1 1 d . . .
C18 C 0.1872(5) 0.3602(3) 0.4925(3) 0.069(2) Uani 1 1 d . . .
C19 C 0.1454(6) 0.3524(3) 0.5350(3) 0.090(3) Uani 1 1 d . . .
H19 H 0.1629 0.3309 0.5657 0.108 Uiso 1 1 calc R . .
C20 C 0.0824(6) 0.3748(3) 0.5327(3) 0.084(3) Uani 1 1 d . . .
H20 H 0.0572 0.3691 0.5622 0.101 Uiso 1 1 calc R . .
C21 C 0.0512(4) 0.4073(3) 0.4865(3) 0.064(2) Uani 1 1 d . . .
C22 C -0.0164(4) 0.4301(3) 0.4811(3) 0.073(2) Uani 1 1 d . . .
C23 C -0.0407(3) 0.4580(3) 0.4340(3) 0.065(2) Uani 1 1 d . . .
C24 C 0.0046(3) 0.4647(3) 0.3954(3) 0.0547(17) Uani 1 1 d . . .
H24 H -0.0117 0.4850 0.3635 0.066 Uiso 1 1 calc R . .
C25 C 0.3604(4) 0.3271(3) 0.4457(4) 0.084(3) Uani 1 1 d . . .
H25A H 0.3743 0.3379 0.4109 0.126 Uiso 1 1 calc R . .
H25B H 0.3592 0.2881 0.4478 0.126 Uiso 1 1 calc R . .
H25C H 0.3939 0.3410 0.4761 0.126 Uiso 1 1 calc R . .
C26 C 0.2854(6) 0.3026(4) 0.5399(4) 0.123(4) Uani 1 1 d . . .
H26A H 0.2657 0.2667 0.5348 0.185 Uiso 1 1 calc R . .
H26B H 0.2754 0.3175 0.5744 0.185 Uiso 1 1 calc R . .
H26C H 0.3358 0.3008 0.5407 0.185 Uiso 1 1 calc R . .
C27 C -0.0616(5) 0.4225(4) 0.5246(4) 0.109(4) Uani 1 1 d . . .
H27A H -0.0333 0.4092 0.5581 0.164 Uiso 1 1 calc R . .
H27B H -0.0983 0.3966 0.5119 0.164 Uiso 1 1 calc R . .
H27C H -0.0827 0.4566 0.5321 0.164 Uiso 1 1 calc R . .
C28 C -0.1113(4) 0.4814(4) 0.4220(4) 0.095(3) Uani 1 1 d . . .
H28A H -0.1460 0.4534 0.4235 0.143 Uiso 1 1 calc R . .
H28B H -0.1181 0.4973 0.3853 0.143 Uiso 1 1 calc R . .
H28C H -0.1165 0.5090 0.4491 0.143 Uiso 1 1 calc R . .
C29 C 0.0316(3) 0.3849(2) 0.2765(2) 0.0377(13) Uani 1 1 d . . .
C30 C 0.0128(3) 0.4388(2) 0.2601(2) 0.0365(12) Uani 1 1 d . . .
C31 C 0.1133(3) 0.3280(2) 0.3209(3) 0.0479(15) Uani 1 1 d . . .
H31 H 0.1574 0.3227 0.3426 0.058 Uiso 1 1 calc R . .
C32 C 0.0743(4) 0.2830(2) 0.3041(3) 0.0553(17) Uani 1 1 d . . .
C33 C 0.0084(3) 0.2901(2) 0.2739(3) 0.0503(16) Uani 1 1 d . . .
C34 C -0.0126(3) 0.3425(2) 0.2586(2) 0.0452(14) Uani 1 1 d . . .
C35 C -0.0764(3) 0.3543(2) 0.2240(3) 0.0513(16) Uani 1 1 d . . .
H35 H -0.1069 0.3258 0.2113 0.062 Uiso 1 1 calc R . .
C36 C -0.0949(3) 0.4055(2) 0.2086(3) 0.0501(16) Uani 1 1 d . . .
H36 H -0.1382 0.4118 0.1860 0.060 Uiso 1 1 calc R . .
C37 C -0.0502(3) 0.4495(2) 0.2261(2) 0.0426(14) Uani 1 1 d . . .
C38 C -0.0658(3) 0.5031(2) 0.2100(2) 0.0437(14) Uani 1 1 d . . .
C39 C -0.0163(3) 0.5419(2) 0.2280(3) 0.0453(14) Uani 1 1 d . . .
C40 C 0.0438(3) 0.5273(2) 0.2639(2) 0.0408(13) Uani 1 1 d . . .
H40 H 0.0756 0.5546 0.2775 0.049 Uiso 1 1 calc R . .
C41 C 0.1054(4) 0.2292(2) 0.3189(3) 0.073(2) Uani 1 1 d . . .
H41A H 0.1524 0.2336 0.3392 0.109 Uiso 1 1 calc R . .
H41B H 0.1074 0.2087 0.2855 0.109 Uiso 1 1 calc R . .
H41C H 0.0766 0.2101 0.3417 0.109 Uiso 1 1 calc R . .
C42 C -0.0376(4) 0.2428(2) 0.2577(3) 0.075(2) Uani 1 1 d . . .
H42A H -0.0239 0.2259 0.2253 0.113 Uiso 1 1 calc R . .
H42B H -0.0860 0.2545 0.2493 0.113 Uiso 1 1 calc R . .
H42C H -0.0328 0.2171 0.2879 0.113 Uiso 1 1 calc R . .
C43 C -0.1314(3) 0.5183(3) 0.1742(3) 0.0647(19) Uani 1 1 d . . .
H43A H -0.1505 0.5505 0.1887 0.097 Uiso 1 1 calc R . .
H43B H -0.1650 0.4892 0.1733 0.097 Uiso 1 1 calc R . .
H43C H -0.1220 0.5253 0.1371 0.097 Uiso 1 1 calc R . .
C44 C -0.0268(4) 0.5998(2) 0.2135(3) 0.0601(18) Uani 1 1 d . . .
H44A H -0.0457 0.6032 0.1745 0.090 Uiso 1 1 calc R . .
H44B H 0.0178 0.6185 0.2211 0.090 Uiso 1 1 calc R . .
H44C H -0.0593 0.6156 0.2354 0.090 Uiso 1 1 calc R . .
C45 C 0.0680(3) 0.5793(3) 0.1056(3) 0.0567(17) Uani 1 1 d . . .
C46 C 0.0610(4) 0.6359(3) 0.1001(3) 0.071(2) Uani 1 1 d . . .
C47 C 0.1365(3) 0.5088(2) 0.1426(3) 0.0538(16) Uani 1 1 d . . .
H47 H 0.1788 0.4960 0.1628 0.065 Uiso 1 1 calc R . .
C48 C 0.0844(4) 0.4716(3) 0.1237(3) 0.0614(19) Uani 1 1 d . . .
C49 C 0.0233(4) 0.4907(4) 0.0931(3) 0.075(2) Uani 1 1 d . . .
C50 C 0.0150(4) 0.5458(4) 0.0845(3) 0.067(2) Uani 1 1 d . . .
C51 C -0.0481(4) 0.5723(6) 0.0549(4) 0.104(4) Uani 1 1 d . . .
H51 H -0.0860 0.5510 0.0385 0.124 Uiso 1 1 calc R . .
C52 C -0.0529(6) 0.6248(6) 0.0508(4) 0.117(4) Uani 1 1 d . . .
H52 H -0.0949 0.6398 0.0323 0.140 Uiso 1 1 calc R . .
C53 C -0.0001(5) 0.6590(5) 0.0720(4) 0.099(3) Uani 1 1 d . . .
C54 C -0.0043(7) 0.7159(6) 0.0689(5) 0.128(5) Uani 1 1 d . . .
C55 C 0.0515(9) 0.7445(5) 0.0916(6) 0.142(6) Uani 1 1 d . . .
C56 C 0.1088(6) 0.7189(3) 0.1181(4) 0.102(3) Uani 1 1 d . . .
H56 H 0.1469 0.7401 0.1343 0.122 Uiso 1 1 calc R . .
C57 C 0.1003(4) 0.4136(3) 0.1382(4) 0.083(3) Uani 1 1 d . . .
H57A H 0.0625 0.3984 0.1551 0.125 Uiso 1 1 calc R . .
H57B H 0.1438 0.4114 0.1640 0.125 Uiso 1 1 calc R . .
H57C H 0.1050 0.3936 0.1049 0.125 Uiso 1 1 calc R . .
C58 C -0.0327(4) 0.4502(4) 0.0701(4) 0.100(3) Uani 1 1 d . . .
H58A H -0.0729 0.4540 0.0892 0.151 Uiso 1 1 calc R . .
H58B H -0.0140 0.4140 0.0756 0.151 Uiso 1 1 calc R . .
H58C H -0.0471 0.4567 0.0309 0.151 Uiso 1 1 calc R . .
C59 C -0.0693(7) 0.7437(6) 0.0407(5) 0.170(7) Uani 1 1 d . . .
H59A H -0.0632 0.7536 0.0034 0.255 Uiso 1 1 calc R . .
H59B H -0.0775 0.7759 0.0613 0.255 Uiso 1 1 calc R . .
H59C H -0.1091 0.7197 0.0393 0.255 Uiso 1 1 calc R . .
C60 C 0.0541(8) 0.8060(4) 0.0888(5) 0.171(7) Uani 1 1 d . . .
H60A H 0.0093 0.8207 0.0947 0.257 Uiso 1 1 calc R . .
H60B H 0.0637 0.8170 0.0527 0.257 Uiso 1 1 calc R . .
H60C H 0.0908 0.8194 0.1171 0.257 Uiso 1 1 calc R . .
C61 C 0.2851(3) 0.6798(3) 0.0860(3) 0.0568(17) Uani 1 1 d . . .
C62 C 0.3026(3) 0.7067(3) 0.1386(3) 0.0546(17) Uani 1 1 d . . .
C63 C 0.2256(4) 0.6111(3) 0.0383(3) 0.073(2) Uani 1 1 d . . .
H63 H 0.1954 0.5813 0.0371 0.088 Uiso 1 1 calc R . .
C64 C 0.2499(4) 0.6256(4) -0.0106(3) 0.081(3) Uani 1 1 d . . .
C65 C 0.2926(4) 0.6695(4) -0.0101(3) 0.074(2) Uani 1 1 d . . .
C66 C 0.3109(3) 0.6966(3) 0.0395(3) 0.063(2) Uani 1 1 d . . .
C67 C 0.3567(4) 0.7421(3) 0.0467(4) 0.075(2) Uani 1 1 d . . .
H67 H 0.3740 0.7560 0.0157 0.090 Uiso 1 1 calc R . .
C68 C 0.3759(4) 0.7655(3) 0.0955(4) 0.068(2) Uani 1 1 d . . .
H68 H 0.4090 0.7935 0.0982 0.082 Uiso 1 1 calc R . .
C69 C 0.3486(4) 0.7503(3) 0.1436(3) 0.0594(18) Uani 1 1 d . . .
C70 C 0.3660(4) 0.7749(3) 0.1943(3) 0.069(2) Uani 1 1 d . . .
C71 C 0.3344(4) 0.7563(3) 0.2376(3) 0.073(2) Uani 1 1 d . . .
C72 C 0.2900(4) 0.7131(3) 0.2281(3) 0.070(2) Uani 1 1 d . . .
H72 H 0.2701 0.7000 0.2581 0.084 Uiso 1 1 calc R . .
C73 C 0.2268(5) 0.5910(5) -0.0606(3) 0.133(5) Uani 1 1 d . . .
H73A H 0.1972 0.6119 -0.0885 0.199 Uiso 1 1 calc R . .
H73B H 0.2007 0.5603 -0.0501 0.199 Uiso 1 1 calc R . .
H73C H 0.2677 0.5784 -0.0754 0.199 Uiso 1 1 calc R . .
C74 C 0.3180(4) 0.6877(5) -0.0606(3) 0.104(3) Uani 1 1 d . . .
H74A H 0.3069 0.6608 -0.0894 0.156 Uiso 1 1 calc R . .
H74B H 0.3685 0.6929 -0.0529 0.156 Uiso 1 1 calc R . .
H74C H 0.2955 0.7215 -0.0729 0.156 Uiso 1 1 calc R . .
C75 C 0.4129(4) 0.8233(3) 0.2028(4) 0.088(3) Uani 1 1 d . . .
H75A H 0.4351 0.8250 0.2412 0.132 Uiso 1 1 calc R . .
H75B H 0.3853 0.8557 0.1937 0.132 Uiso 1 1 calc R . .
H75C H 0.4487 0.8207 0.1792 0.132 Uiso 1 1 calc R . .
C76 C 0.3477(5) 0.7805(3) 0.2941(4) 0.092(3) Uani 1 1 d . . .
H76A H 0.3181 0.8120 0.2952 0.138 Uiso 1 1 calc R . .
H76B H 0.3965 0.7911 0.3029 0.138 Uiso 1 1 calc R . .
H76C H 0.3369 0.7543 0.3210 0.138 Uiso 1 1 calc R . .
C77 C 0.5017(3) 0.6992(3) 0.3092(2) 0.0462(15) Uani 1 1 d . . .
C78 C 0.5118(3) 0.7242(2) 0.3622(2) 0.0437(14) Uani 1 1 d . . .
C79 C 0.4512(3) 0.6324(3) 0.2542(3) 0.0543(17) Uani 1 1 d . . .
H79 H 0.4239 0.6009 0.2499 0.065 Uiso 1 1 calc R . .
C80 C 0.4764(3) 0.6528(3) 0.2074(3) 0.0580(18) Uani 1 1 d . . .
C81 C 0.5184(3) 0.6971(3) 0.2142(2) 0.0551(17) Uani 1 1 d . . .
C82 C 0.5308(3) 0.7220(3) 0.2660(2) 0.0568(18) Uani 1 1 d . . .
C83 C 0.5689(4) 0.7705(3) 0.2770(3) 0.071(2) Uani 1 1 d . . .
H83 H 0.5884 0.7869 0.2483 0.085 Uiso 1 1 calc R . .
C84 C 0.5779(4) 0.7936(3) 0.3259(3) 0.068(2) Uani 1 1 d . . .
H84 H 0.6042 0.8256 0.3313 0.082 Uiso 1 1 calc R . .
C85 C 0.5491(3) 0.7715(3) 0.3709(2) 0.0490(16) Uani 1 1 d . . .
C86 C 0.5550(3) 0.7961(3) 0.4232(3) 0.0508(16) Uani 1 1 d . . .
C87 C 0.5253(3) 0.7713(2) 0.4633(2) 0.0442(14) Uani 1 1 d . . .
C88 C 0.4909(3) 0.7225(2) 0.4504(2) 0.0400(13) Uani 1 1 d . . .
H88 H 0.4721 0.7050 0.4789 0.048 Uiso 1 1 calc R . .
C89 C 0.4581(4) 0.6241(3) 0.1531(3) 0.066(2) Uani 1 1 d . . .
H89A H 0.4399 0.6499 0.1246 0.099 Uiso 1 1 calc R . .
H89B H 0.4229 0.5969 0.1561 0.099 Uiso 1 1 calc R . .
H89C H 0.4998 0.6071 0.1434 0.099 Uiso 1 1 calc R . .
C90 C 0.5487(4) 0.7203(3) 0.1668(3) 0.081(3) Uani 1 1 d . . .
H90A H 0.5413 0.6954 0.1359 0.122 Uiso 1 1 calc R . .
H90B H 0.5986 0.7262 0.1779 0.122 Uiso 1 1 calc R . .
H90C H 0.5258 0.7542 0.1559 0.122 Uiso 1 1 calc R . .
C91 C 0.5924(4) 0.8484(3) 0.4347(3) 0.074(2) Uani 1 1 d . . .
H91A H 0.5747 0.8667 0.4648 0.111 Uiso 1 1 calc R . .
H91B H 0.5846 0.8708 0.4019 0.111 Uiso 1 1 calc R . .
H91C H 0.6423 0.8418 0.4451 0.111 Uiso 1 1 calc R . .
C92 C 0.5285(4) 0.7934(3) 0.5198(3) 0.0600(18) Uani 1 1 d . . .
H92A H 0.5769 0.8009 0.5353 0.090 Uiso 1 1 calc R . .
H92B H 0.5091 0.7674 0.5429 0.090 Uiso 1 1 calc R . .
H92C H 0.5015 0.8265 0.5182 0.090 Uiso 1 1 calc R . .
C93 C 0.5458(3) 0.5728(2) 0.4582(3) 0.0449(14) Uani 1 1 d . . .
C94 C 0.4885(3) 0.5800(2) 0.4877(2) 0.0407(13) Uani 1 1 d . . .
C95 C 0.5894(3) 0.5835(3) 0.3783(3) 0.064(2) Uani 1 1 d . . .
H95 H 0.5836 0.5951 0.3413 0.077 Uiso 1 1 calc R . .
C96 C 0.6534(4) 0.5614(3) 0.4012(4) 0.075(2) Uani 1 1 d . . .
C97 C 0.6634(3) 0.5433(3) 0.4544(4) 0.069(2) Uani 1 1 d . . .
C98 C 0.6085(3) 0.5490(3) 0.4844(3) 0.0581(18) Uani 1 1 d . . .
C99 C 0.6133(4) 0.5335(3) 0.5397(3) 0.0598(18) Uani 1 1 d . . .
H99 H 0.6544 0.5168 0.5576 0.072 Uiso 1 1 calc R . .
C100 C 0.5599(4) 0.5422(2) 0.5676(3) 0.0580(18) Uani 1 1 d . . .
H100 H 0.5652 0.5322 0.6051 0.070 Uiso 1 1 calc R . .
C101 C 0.4961(3) 0.5656(2) 0.5428(3) 0.0487(15) Uani 1 1 d . . .
C102 C 0.4395(3) 0.5728(2) 0.5716(2) 0.0478(15) Uani 1 1 d . . .
C103 C 0.3796(3) 0.5959(2) 0.5438(2) 0.0464(15) Uani 1 1 d . . .
C104 C 0.3778(3) 0.6089(2) 0.4883(2) 0.0469(15) Uani 1 1 d . . .
H104 H 0.3362 0.6239 0.4692 0.056 Uiso 1 1 calc R . .
C105 C 0.7099(4) 0.5568(4) 0.3649(4) 0.109(3) Uani 1 1 d . . .
H10A H 0.6917 0.5696 0.3280 0.163 Uiso 1 1 calc R . .
H10B H 0.7240 0.5194 0.3630 0.163 Uiso 1 1 calc R . .
H10C H 0.7501 0.5784 0.3804 0.163 Uiso 1 1 calc R . .
C106 C 0.7303(3) 0.5166(3) 0.4806(4) 0.091(3) Uani 1 1 d . . .
H10D H 0.7216 0.4786 0.4860 0.137 Uiso 1 1 calc R . .
H10E H 0.7468 0.5333 0.5161 0.137 Uiso 1 1 calc R . .
H10F H 0.7655 0.5206 0.4567 0.137 Uiso 1 1 calc R . .
C107 C 0.4454(4) 0.5563(3) 0.6317(3) 0.0626(19) Uani 1 1 d . . .
H10G H 0.4746 0.5819 0.6546 0.094 Uiso 1 1 calc R . .
H10H H 0.4662 0.5207 0.6366 0.094 Uiso 1 1 calc R . .
H10I H 0.3990 0.5556 0.6424 0.094 Uiso 1 1 calc R . .
C108 C 0.3155(4) 0.6066(3) 0.5696(3) 0.0622(19) Uani 1 1 d . . .
H10J H 0.2999 0.5734 0.5845 0.093 Uiso 1 1 calc R . .
H10K H 0.2786 0.6207 0.5418 0.093 Uiso 1 1 calc R . .
H10L H 0.3266 0.6328 0.5991 0.093 Uiso 1 1 calc R . .
C1M C 0.2503(5) 0.3049(4) 0.2553(4) 0.093(3) Uiso 1 1 d . . .
C2M C 0.1889(14) 0.6530(9) 0.6356(10) 0.151(9) Uiso 0.50 1 d PD A 2
C3M C 0.217(2) 0.3443(15) 0.0609(15) 0.098(7) Uiso 0.25 1 d PD B 3
C4M C 0.248(4) 0.450(3) 0.0306(15) 0.121(19) Uiso 0.25 1 d PD C 4
C5M C 0.1023(12) 0.7962(7) 0.4600(9) 0.084(6) Uiso 0.50 1 d PD D 5
C6M C 0.1236(11) 0.0902(9) 0.1831(9) 0.111(6) Uiso 0.50 1 d P E 6
C7M C 0.3485(19) 0.5007(14) 0.0140(15) 0.089(6) Uiso 0.25 1 d P F 7
C8M C 0.4138(12) 0.5922(9) 0.8583(10) 0.128(8) Uiso 0.50 1 d PD . .
C9M C 0.0791(13) 0.2633(10) 0.1302(10) 0.125(8) Uiso 0.50 1 d PD D 9
C10M C 0.2855(18) 0.3197(15) 0.6996(15) 0.096(11) Uiso 0.25 1 d PD G 10
C11M C 0.079(2) 0.2719(17) 0.0995(12) 0.102(7) Uiso 0.25 1 d PD H 11
C12M C 0.225(3) 0.413(2) 0.027(2) 0.139(12) Uiso 0.25 1 d PD I 12
C13M C 0.247(2) 0.5980(17) 0.701(2) 0.128(16) Uiso 0.25 1 d PD J 13
C14M C 0.2681(19) 0.5607(13) 0.6843(12) 0.069(8) Uiso 0.25 1 d PD K 14
C15M C 0.278(4) 0.481(4) 0.022(4) 0.28(5) Uiso 0.25 1 d PD L 15
C16M C 0.1201(18) 0.7792(15) 0.4898(14) 0.088(11) Uiso 0.25 1 d PD M 16
C17M C 0.3945(11) 0.4783(9) 0.7457(9) 0.113(5) Uiso 0.50 1 d PD D 17
C18M C 0.408(2) 0.5463(17) 0.0283(16) 0.114(13) Uiso 0.25 1 d PD N 18
C19M C 0.216(3) 0.366(2) 0.727(2) 0.16(2) Uiso 0.25 1 d PD O 19
C20M C 0.3707(18) 0.4290(15) 0.9086(14) 0.098(7) Uiso 0.25 1 d PD . .

loop_
_atom_site_aniso_label
_atom_site_aniso_U_11
_atom_site_aniso_U_22
_atom_site_aniso_U_33
_atom_site_aniso_U_23
_atom_site_aniso_U_13
_atom_site_aniso_U_12
Co1 0.0252(4) 0.0269(4) 0.0529(5) 0.0006(3) 0.0097(3) -0.0013(3)
Co2 0.0565(5) 0.0406(5) 0.0487(5) 0.0105(4) 0.0021(4) -0.0130(4)
Co3 0.0324(4) 0.0568(5) 0.0381(4) 0.0050(4) 0.0098(3) -0.0139(4)
Co1' 0.0353(4) 0.0283(4) 0.0565(5) -0.0031(3) 0.0038(4) 0.0021(3)
Co2' 0.0311(4) 0.0529(5) 0.0479(5) -0.0022(4) 0.0135(4) 0.0035(3)
N1 0.031(2) 0.028(2) 0.054(3) -0.001(2) 0.012(2) -0.0013(19)
N2 0.052(3) 0.032(3) 0.059(4) 0.004(2) 0.003(3) -0.012(2)
N3 0.039(3) 0.043(3) 0.047(3) 0.010(2) 0.004(2) -0.009(2)
N4 0.032(3) 0.032(2) 0.057(3) -0.001(2) 0.016(2) 0.002(2)
N5 0.041(3) 0.055(3) 0.046(3) 0.005(3) 0.004(2) -0.006(3)
N6 0.033(3) 0.054(3) 0.050(3) 0.010(3) 0.007(2) -0.013(2)
N7 0.050(4) 0.067(4) 0.093(5) 0.002(3) 0.013(3) 0.017(3)
N8 0.055(4) 0.082(4) 0.073(4) -0.033(4) 0.015(3) 0.000(3)
N9 0.075(4) 0.030(3) 0.140(6) 0.000(3) -0.045(4) 0.003(3)
N10 0.083(5) 0.078(4) 0.064(4) -0.016(3) 0.009(4) 0.023(4)
N11 0.060(4) 0.063(4) 0.070(4) -0.007(3) 0.012(3) 0.022(3)
N12 0.066(5) 0.152(7) 0.111(6) 0.027(5) 0.054(4) 0.015(5)
N13 0.036(3) 0.033(2) 0.056(3) 0.007(2) 0.002(2) -0.007(2)
N14 0.031(3) 0.043(3) 0.053(3) -0.008(2) 0.013(2) -0.009(2)
N15 0.033(3) 0.028(2) 0.055(3) -0.001(2) 0.012(2) 0.0005(19)
N16 0.027(2) 0.029(2) 0.052(3) 0.000(2) 0.006(2) -0.0008(19)
N17 0.042(3) 0.043(3) 0.053(3) 0.005(2) 0.005(2) -0.002(2)
N18 0.084(5) 0.060(4) 0.067(4) 0.024(3) 0.012(4) 0.015(3)
N19 0.057(4) 0.066(4) 0.049(3) 0.016(3) -0.003(3) -0.017(3)
N20 0.075(4) 0.054(3) 0.051(3) 0.017(3) 0.005(3) -0.025(3)
N21 0.049(3) 0.069(4) 0.032(3) 0.002(2) 0.009(2) -0.025(3)
N22 0.034(3) 0.060(3) 0.033(3) 0.003(2) 0.010(2) -0.012(2)
N23 0.028(3) 0.065(3) 0.052(3) -0.011(3) 0.014(2) -0.011(2)
N24 0.031(3) 0.049(3) 0.044(3) 0.010(2) 0.008(2) 0.000(2)
C1 0.029(3) 0.037(3) 0.043(3) -0.003(2) 0.007(2) 0.003(2)
C2 0.033(3) 0.029(3) 0.060(4) 0.004(3) 0.004(3) -0.005(2)
C3 0.041(3) 0.032(3) 0.039(3) -0.001(2) 0.004(3) -0.006(2)
C4 0.031(3) 0.037(3) 0.054(4) -0.002(3) 0.011(3) 0.006(2)
C5 0.036(3) 0.055(4) 0.042(3) -0.003(3) 0.009(3) -0.010(3)
C6 0.032(3) 0.045(3) 0.048(4) 0.009(3) 0.010(3) 0.002(3)
C7 0.041(4) 0.040(3) 0.069(4) -0.003(3) 0.006(3) 0.013(3)
C8 0.035(3) 0.037(3) 0.072(5) -0.010(3) 0.006(3) 0.004(3)
C9 0.044(4) 0.036(4) 0.087(5) -0.002(3) -0.012(3) 0.003(3)
C10 0.051(4) 0.065(4) 0.047(4) -0.004(3) 0.008(3) 0.016(3)
C11 0.036(3) 0.055(4) 0.056(4) -0.012(3) 0.011(3) 0.007(3)
C12 0.046(4) 0.101(6) 0.065(5) 0.012(4) 0.029(4) 0.011(4)
C13 0.055(4) 0.039(3) 0.051(4) 0.004(3) 0.000(3) -0.015(3)
C14 0.049(4) 0.043(3) 0.056(4) -0.014(3) 0.018(3) -0.024(3)
C15 0.042(4) 0.038(3) 0.068(4) 0.000(3) -0.004(3) -0.005(3)
C16 0.066(5) 0.035(3) 0.078(5) 0.007(3) -0.019(4) 0.004(3)
C17 0.091(6) 0.045(4) 0.075(5) 0.014(4) -0.017(5) -0.003(4)
C18 0.095(6) 0.050(4) 0.060(5) 0.010(3) 0.001(4) -0.021(4)
C19 0.152(10) 0.059(5) 0.057(5) 0.005(4) 0.013(6) -0.039(6)
C20 0.125(8) 0.069(5) 0.064(5) -0.006(4) 0.032(6) -0.045(6)
C21 0.084(5) 0.059(4) 0.054(4) -0.017(3) 0.025(4) -0.042(4)
C22 0.064(5) 0.085(5) 0.080(6) -0.047(5) 0.044(4) -0.043(4)
C23 0.044(4) 0.075(5) 0.082(6) -0.048(4) 0.028(4) -0.026(4)
C24 0.040(4) 0.065(4) 0.062(4) -0.021(3) 0.018(3) -0.006(3)
C25 0.080(6) 0.055(5) 0.106(7) 0.013(4) -0.022(5) 0.024(4)
C26 0.174(11) 0.090(7) 0.090(7) 0.040(6) -0.029(7) 0.007(7)
C27 0.125(8) 0.114(7) 0.109(7) -0.049(6) 0.084(6) -0.069(6)
C28 0.051(5) 0.110(7) 0.135(8) -0.060(6) 0.045(5) -0.018(4)
C29 0.036(3) 0.032(3) 0.046(3) 0.000(2) 0.010(3) -0.001(2)
C30 0.030(3) 0.034(3) 0.047(3) -0.005(2) 0.009(2) 0.000(2)
C31 0.045(4) 0.031(3) 0.068(4) 0.005(3) 0.010(3) 0.005(3)
C32 0.065(4) 0.028(3) 0.071(5) 0.001(3) 0.004(4) -0.007(3)
C33 0.049(4) 0.031(3) 0.069(4) -0.007(3) 0.003(3) -0.006(3)
C34 0.048(4) 0.036(3) 0.050(4) -0.005(3) 0.004(3) -0.007(3)
C35 0.051(4) 0.038(3) 0.061(4) -0.003(3) -0.002(3) -0.016(3)
C36 0.044(4) 0.038(3) 0.063(4) -0.003(3) -0.006(3) -0.003(3)
C37 0.041(3) 0.037(3) 0.050(4) -0.005(3) 0.007(3) -0.005(3)
C38 0.042(3) 0.036(3) 0.052(4) -0.001(3) 0.003(3) 0.002(3)
C39 0.044(3) 0.035(3) 0.057(4) -0.001(3) 0.009(3) 0.003(3)
C40 0.036(3) 0.026(3) 0.061(4) -0.002(3) 0.008(3) -0.004(2)
C41 0.074(5) 0.031(3) 0.106(6) 0.003(4) -0.009(5) 0.002(3)
C42 0.072(5) 0.034(3) 0.108(6) 0.008(4) -0.021(4) -0.012(3)
C43 0.057(4) 0.045(4) 0.085(5) 0.001(4) -0.010(4) -0.004(3)
C44 0.058(4) 0.031(3) 0.085(5) 0.001(3) -0.006(4) 0.004(3)
C45 0.043(4) 0.082(5) 0.044(4) 0.005(3) 0.004(3) 0.000(4)
C46 0.068(5) 0.080(5) 0.065(5) 0.030(4) 0.015(4) 0.027(4)
C47 0.047(4) 0.047(4) 0.068(4) -0.005(3) 0.013(3) -0.009(3)
C48 0.056(4) 0.057(4) 0.078(5) -0.022(4) 0.034(4) -0.020(3)
C49 0.053(5) 0.108(7) 0.067(5) -0.030(5) 0.019(4) -0.030(5)
C50 0.053(4) 0.096(6) 0.051(4) -0.001(4) 0.003(3) -0.003(4)
C51 0.044(5) 0.194(12) 0.068(6) 0.011(7) -0.006(4) -0.027(6)
C52 0.094(9) 0.165(12) 0.093(8) 0.064(8) 0.018(6) 0.052(8)
C53 0.067(6) 0.145(10) 0.087(7) 0.048(7) 0.017(5) 0.024(6)
C54 0.130(10) 0.156(13) 0.105(9) 0.085(9) 0.044(8) 0.091(9)
C55 0.189(15) 0.119(11) 0.134(12) 0.076(9) 0.077(11) 0.079(11)
C56 0.136(9) 0.064(5) 0.110(7) 0.041(5) 0.032(6) 0.038(6)
C57 0.088(6) 0.048(4) 0.125(7) -0.026(4) 0.052(5) -0.025(4)
C58 0.071(6) 0.149(9) 0.081(6) -0.041(6) 0.011(5) -0.052(6)
C59 0.161(12) 0.210(14) 0.147(11) 0.111(10) 0.045(9) 0.115(11)
C60 0.275(18) 0.082(7) 0.175(12) 0.075(8) 0.095(12) 0.089(9)
C61 0.049(4) 0.062(4) 0.056(4) 0.026(3) -0.001(3) -0.004(3)
C62 0.052(4) 0.048(4) 0.063(4) 0.019(3) 0.007(3) -0.009(3)
C63 0.067(5) 0.099(6) 0.051(5) 0.000(4) 0.000(4) -0.020(4)
C64 0.050(5) 0.139(8) 0.048(4) 0.004(5) -0.006(4) -0.016(5)
C65 0.041(4) 0.120(7) 0.055(5) 0.031(5) -0.006(3) -0.003(4)
C66 0.036(4) 0.084(5) 0.068(5) 0.035(4) 0.008(3) 0.005(3)
C67 0.050(4) 0.083(6) 0.094(6) 0.047(5) 0.021(4) 0.001(4)
C68 0.046(4) 0.064(5) 0.096(6) 0.022(4) 0.012(4) -0.011(3)
C69 0.059(4) 0.044(4) 0.076(5) 0.019(3) 0.012(4) -0.012(3)
C70 0.070(5) 0.044(4) 0.094(6) 0.014(4) 0.017(4) -0.020(4)
C71 0.083(5) 0.054(4) 0.080(5) 0.009(4) 0.011(4) -0.031(4)
C72 0.095(6) 0.058(4) 0.057(5) 0.006(4) 0.016(4) -0.033(4)
C73 0.081(7) 0.262(15) 0.054(5) -0.033(7) 0.008(5) -0.064(8)
C74 0.063(5) 0.188(10) 0.061(5) 0.044(6) 0.007(4) -0.016(6)
C75 0.086(6) 0.074(5) 0.107(7) 0.006(5) 0.022(5) -0.045(5)
C76 0.120(8) 0.068(5) 0.088(6) -0.008(5) 0.016(5) -0.050(5)
C77 0.038(3) 0.067(4) 0.034(3) 0.003(3) 0.007(3) -0.023(3)
C78 0.034(3) 0.061(4) 0.038(3) 0.007(3) 0.009(3) -0.009(3)
C79 0.053(4) 0.066(4) 0.043(4) 0.005(3) 0.007(3) -0.026(3)
C80 0.049(4) 0.086(5) 0.040(4) -0.005(3) 0.010(3) -0.021(4)
C81 0.051(4) 0.077(5) 0.039(4) 0.009(3) 0.013(3) -0.022(3)
C82 0.056(4) 0.078(5) 0.037(4) 0.006(3) 0.010(3) -0.028(4)
C83 0.076(5) 0.094(6) 0.047(4) -0.001(4) 0.022(4) -0.052(4)
C84 0.070(5) 0.085(5) 0.051(4) 0.001(4) 0.015(4) -0.048(4)
C85 0.041(3) 0.069(4) 0.038(3) -0.003(3) 0.007(3) -0.024(3)
C86 0.037(3) 0.064(4) 0.051(4) 0.004(3) 0.005(3) -0.015(3)
C87 0.033(3) 0.060(4) 0.040(3) 0.004(3) 0.005(3) 0.000(3)
C88 0.031(3) 0.054(4) 0.037(3) 0.006(3) 0.008(2) -0.002(3)
C89 0.072(5) 0.084(5) 0.041(4) -0.001(3) 0.007(3) -0.026(4)
C90 0.092(6) 0.113(7) 0.041(4) 0.008(4) 0.020(4) -0.051(5)
C91 0.078(5) 0.083(5) 0.062(5) -0.012(4) 0.014(4) -0.041(4)
C92 0.070(5) 0.065(4) 0.049(4) -0.007(3) 0.022(3) -0.010(4)
C93 0.032(3) 0.053(4) 0.050(4) -0.009(3) 0.004(3) -0.004(3)
C94 0.037(3) 0.040(3) 0.045(3) 0.005(3) 0.006(3) 0.003(3)
C95 0.045(4) 0.082(5) 0.067(5) -0.024(4) 0.020(3) -0.022(4)
C96 0.035(4) 0.085(6) 0.111(7) -0.038(5) 0.027(4) -0.015(4)
C97 0.035(4) 0.073(5) 0.097(6) -0.040(5) 0.008(4) -0.003(3)
C98 0.037(4) 0.054(4) 0.081(5) -0.023(4) 0.002(3) 0.000(3)
C99 0.045(4) 0.053(4) 0.074(5) -0.012(4) -0.012(4) 0.013(3)
C100 0.066(5) 0.040(3) 0.059(4) 0.004(3) -0.019(4) 0.006(3)
C101 0.052(4) 0.041(3) 0.051(4) 0.001(3) -0.001(3) 0.003(3)
C102 0.063(4) 0.045(3) 0.035(3) 0.002(3) 0.006(3) 0.002(3)
C103 0.059(4) 0.040(3) 0.043(3) 0.009(3) 0.015(3) 0.002(3)
C104 0.039(3) 0.055(4) 0.049(4) 0.014(3) 0.013(3) 0.001(3)
C105 0.054(5) 0.150(9) 0.131(8) -0.036(7) 0.041(5) -0.010(6)
C106 0.032(4) 0.087(6) 0.149(8) -0.045(6) -0.003(4) 0.007(4)
C107 0.086(5) 0.057(4) 0.044(4) 0.007(3) 0.010(4) 0.005(4)
C108 0.077(5) 0.057(4) 0.060(4) 0.006(3) 0.034(4) -0.001(4)

loop_
_atom_type_symbol
_atom_type_description
_atom_type_scat_dispersion_real
_atom_type_scat_dispersion_imag
_atom_type_scat_source
C C 0.0033 0.0016 'International Tables Vol C Tables 4.2.6.8 and 6.1.1.4'
H H 0.0000 0.0000 'International Tables Vol C Tables 4.2.6.8 and 6.1.1.4'
N N 0.0061 0.0033 'International Tables Vol C Tables 4.2.6.8 and 6.1.1.4'
O O 0.0106 0.0060 'International Tables Vol C Tables 4.2.6.8 and 6.1.1.4'
Co Co 0.3494 0.9721 'International Tables Vol C Tables 4.2.6.8 and 6.1.1.4'

loop_
_geom_angle_atom_site_label_1
_geom_angle_atom_site_label_2
_geom_angle_atom_site_label_3
_geom_angle
_geom_angle_site_symmetry_1
_geom_angle_site_symmetry_3
_geom_angle_publ_flag
N4 Co1 N1 90.49(17) . . ?
N4 Co1 N13 95.26(19) . . ?
N1 Co1 N13 99.92(18) . . ?
N4 Co1 N14 172.42(19) . . ?
N1 Co1 N14 90.01(17) . . ?
N13 Co1 N14 77.21(19) . . ?
N4 Co1 N16 96.68(18) . . ?
N1 Co1 N16 94.72(17) . . ?
N13 Co1 N16 160.99(16) . . ?
N14 Co1 N16 90.81(18) . . ?
N4 Co1 N15 95.48(17) . . ?
N1 Co1 N15 169.90(17) . . ?
N13 Co1 N15 87.67(17) . . ?
N14 Co1 N15 85.15(17) . . ?
N16 Co1 N15 76.52(17) . . ?
N5 Co2 N2 94.3(2) . . ?
N5 Co2 N18 167.2(2) . . ?
N2 Co2 N18 91.4(2) . . ?
N5 Co2 N17 91.68(19) . . ?
N2 Co2 N17 93.25(19) . . ?
N18 Co2 N17 76.6(2) . . ?
N5 Co2 N19 92.7(2) . . ?
N2 Co2 N19 166.1(2) . . ?
N18 Co2 N19 84.2(2) . . ?
N17 Co2 N19 98.5(2) . . ?
N5 Co2 N20 93.1(2) . . ?
N2 Co2 N20 90.1(2) . . ?
N18 Co2 N20 98.3(2) . . ?
N17 Co2 N20 173.9(2) . . ?
N19 Co2 N20 77.5(2) . . ?
N3 Co3 N6 89.51(19) . . ?
N3 Co3 N21 97.59(19) . . ?
N6 Co3 N21 90.86(19) . . ?
N3 Co3 N24 91.19(18) . . ?
N6 Co3 N24 100.41(18) . . ?
N21 Co3 N24 165.79(18) . . ?
N3 Co3 N23 167.74(19) . . ?
N6 Co3 N23 90.53(19) . . ?
N21 Co3 N23 94.7(2) . . ?
N24 Co3 N23 76.74(18) . . ?
N3 Co3 N22 96.81(18) . . ?
N6 Co3 N22 166.27(17) . . ?
N21 Co3 N22 76.27(18) . . ?
N24 Co3 N22 91.67(17) . . ?
N23 Co3 N22 85.86(18) . . ?
C9 Co1' C3 87.9(3) . . ?
C9 Co1' C2 91.2(3) . . ?
C3 Co1' C2 88.3(2) . . ?
C9 Co1' C7 91.3(3) . . ?
C3 Co1' C7 179.2(2) . . ?
C2 Co1' C7 91.8(3) . . ?
C9 Co1' C1 179.7(3) . . ?
C3 Co1' C1 92.3(2) . . ?
C2 Co1' C1 88.7(2) . . ?
C7 Co1' C1 88.4(2) . . ?
C9 Co1' C8 88.3(3) . . ?
C3 Co1' C8 89.8(2) . . ?
C2 Co1' C8 178.0(2) . . ?
C7 Co1' C8 90.1(3) . . ?
C1 Co1' C8 91.8(2) . . ?
C10 Co2' C4 90.2(3) . . ?
C10 Co2' C6 177.0(3) . . ?
C4 Co2' C6 90.4(2) . . ?
C10 Co2' C12 90.5(3) . . ?
C4 Co2' C12 178.1(3) . . ?
C6 Co2' C12 89.0(3) . . ?
C10 Co2' C5 90.1(3) . . ?
C4 Co2' C5 89.6(2) . . ?
C6 Co2' C5 86.9(2) . . ?
C12 Co2' C5 92.1(3) . . ?
C10 Co2' C11 88.9(3) . . ?
C4 Co2' C11 86.6(2) . . ?
C6 Co2' C11 94.1(3) . . ?
C12 Co2' C11 91.7(3) . . ?
C5 Co2' C11 176.1(2) . . ?
C1 N1 Co1 157.3(5) . . ?
C2 N2 Co2 162.6(5) . . ?
C3 N3 Co3 160.2(4) . . ?
C4 N4 Co1 166.5(5) . . ?
C5 N5 Co2 161.8(5) . . ?
C6 N6 Co3 164.4(5) . . ?
C15 N13 C13 117.2(5) . . ?
C15 N13 Co1 127.4(4) . . ?
C13 N13 Co1 115.1(4) . . ?
C24 N14 C14 118.0(5) . . ?
C24 N14 Co1 128.1(5) . . ?
C14 N14 Co1 113.9(4) . . ?
C31 N15 C29 116.7(5) . . ?
C31 N15 Co1 128.9(4) . . ?
C29 N15 Co1 113.8(3) . . ?
C40 N16 C30 118.0(5) . . ?
C40 N16 Co1 127.9(4) . . ?
C30 N16 Co1 113.5(3) . . ?
C47 N17 C45 117.9(6) . . ?
C47 N17 Co2 127.6(4) . . ?
C45 N17 Co2 114.5(4) . . ?
C56 N18 C46 117.9(8) . . ?
C56 N18 Co2 126.8(7) . . ?
C46 N18 Co2 115.3(5) . . ?
C63 N19 C61 116.4(6) . . ?
C63 N19 Co2 128.9(5) . . ?
C61 N19 Co2 114.4(5) . . ?
C72 N20 C62 117.4(6) . . ?
C72 N20 Co2 128.5(4) . . ?
C62 N20 Co2 114.1(5) . . ?
C79 N21 C77 118.0(5) . . ?
C79 N21 Co3 126.9(4) . . ?
C77 N21 Co3 115.0(4) . . ?
C88 N22 C78 116.1(5) . . ?
C88 N22 Co3 129.4(4) . . ?
C78 N22 Co3 114.3(4) . . ?
C95 N23 C93 117.8(6) . . ?
C95 N23 Co3 128.2(5) . . ?
C93 N23 Co3 114.0(4) . . ?
C104 N24 C94 117.5(5) . . ?
C104 N24 Co3 128.1(4) . . ?
C94 N24 Co3 114.4(4) . . ?
N1 C1 Co1' 173.2(5) . . ?
N2 C2 Co1' 175.3(5) . . ?
N3 C3 Co1' 178.5(5) . . ?
N4 C4 Co2' 177.7(5) . . ?
N5 C5 Co2' 175.0(5) . . ?
N6 C6 Co2' 175.0(5) . . ?
N7 C7 Co1' 179.3(7) . . ?
N8 C8 Co1' 177.4(6) . . ?
N9 C9 Co1' 177.8(7) . . ?
N10 C10 Co2' 177.6(6) . . ?
N11 C11 Co2' 175.2(6) . . ?
N12 C12 Co2' 178.3(9) . . ?
N13 C13 C18 123.0(7) . . ?
N13 C13 C14 116.3(5) . . ?
C18 C13 C14 120.7(6) . . ?
N14 C14 C21 121.8(6) . . ?
N14 C14 C13 117.3(5) . . ?
C21 C14 C13 120.8(7) . . ?
N13 C15 C16 125.7(7) . . ?
C15 C16 C17 117.1(7) . . ?
C15 C16 C25 119.9(7) . . ?
C17 C16 C25 123.0(7) . . ?
C18 C17 C16 118.4(7) . . ?
C18 C17 C26 120.7(9) . . ?
C16 C17 C26 120.8(9) . . ?
C13 C18 C17 118.4(7) . . ?
C13 C18 C19 117.5(8) . . ?
C17 C18 C19 124.0(8) . . ?
C20 C19 C18 122.1(9) . . ?
C19 C20 C21 122.2(8) . . ?
C14 C21 C22 119.0(7) . . ?
C14 C21 C20 116.6(8) . . ?
C22 C21 C20 124.4(7) . . ?
C23 C22 C21 118.3(6) . . ?
C23 C22 C27 120.4(8) . . ?
C21 C22 C27 121.2(9) . . ?
C22 C23 C24 117.7(7) . . ?
C22 C23 C28 123.8(7) . . ?
C24 C23 C28 118.5(8) . . ?
N14 C24 C23 125.1(7) . . ?
N15 C29 C34 122.9(5) . . ?
N15 C29 C30 116.7(5) . . ?
C34 C29 C30 120.3(5) . . ?
N16 C30 C37 122.4(5) . . ?
N16 C30 C29 116.9(5) . . ?
C37 C30 C29 120.7(5) . . ?
N15 C31 C32 125.1(6) . . ?
C31 C32 C33 118.2(5) . . ?
C31 C32 C41 118.5(6) . . ?
C33 C32 C41 123.3(6) . . ?
C32 C33 C34 117.9(5) . . ?
C32 C33 C42 120.2(5) . . ?
C34 C33 C42 121.9(6) . . ?
C29 C34 C33 119.0(5) . . ?
C29 C34 C35 118.2(5) . . ?
C33 C34 C35 122.8(5) . . ?
C36 C35 C34 121.8(5) . . ?
C35 C36 C37 121.1(6) . . ?
C30 C37 C38 118.7(5) . . ?
C30 C37 C36 117.9(5) . . ?
C38 C37 C36 123.4(5) . . ?
C39 C38 C37 117.6(5) . . ?
C39 C38 C43 120.0(5) . . ?
C37 C38 C43 122.4(5) . . ?
C38 C39 C40 119.3(5) . . ?
C38 C39 C44 122.5(6) . . ?
C40 C39 C44 118.1(5) . . ?
N16 C40 C39 123.9(5) . . ?
C50 C45 N17 122.6(7) . . ?
C50 C45 C46 121.1(7) . . ?
N17 C45 C46 116.2(6) . . ?
N18 C46 C53 121.5(9) . . ?
N18 C46 C45 117.4(6) . . ?
C53 C46 C45 121.1(9) . . ?
N17 C47 C48 123.4(6) . . ?
C49 C48 C47 117.7(7) . . ?
C49 C48 C57 125.8(7) . . ?
C47 C48 C57 116.5(7) . . ?
C48 C49 C50 119.3(7) . . ?
C48 C49 C58 118.2(8) . . ?
C50 C49 C58 122.5(8) . . ?
C45 C50 C49 119.0(7) . . ?
C45 C50 C51 115.5(8) . . ?
C49 C50 C51 125.5(8) . . ?
C52 C51 C50 121.8(10) . . ?
C51 C52 C53 123.3(10) . . ?
C52 C53 C46 117.2(10) . . ?
C52 C53 C54 124.5(11) . . ?
C46 C53 C54 118.3(11) . . ?
C55 C54 C53 118.1(11) . . ?
C55 C54 C59 120.5(14) . . ?
C53 C54 C59 121.3(14) . . ?
C54 C55 C56 119.8(12) . . ?
C54 C55 C60 122.7(14) . . ?
C56 C55 C60 117.5(15) . . ?
N18 C56 C55 124.3(12) . . ?
N19 C61 C66 122.2(7) . . ?
N19 C61 C62 115.6(6) . . ?
C66 C61 C62 122.2(6) . . ?
N20 C62 C69 122.2(7) . . ?
N20 C62 C61 118.1(6) . . ?
C69 C62 C61 119.7(6) . . ?
N19 C63 C64 124.8(7) . . ?
C65 C64 C63 118.6(7) . . ?
C65 C64 C73 124.4(8) . . ?
C63 C64 C73 117.0(8) . . ?
C64 C65 C66 117.9(7) . . ?
C64 C65 C74 121.1(8) . . ?
C66 C65 C74 121.0(8) . . ?
C61 C66 C65 120.1(7) . . ?
C61 C66 C67 115.8(7) . . ?
C65 C66 C67 124.1(7) . . ?
C68 C67 C66 122.4(7) . . ?
C67 C68 C69 123.0(7) . . ?
C70 C69 C62 119.1(6) . . ?
C70 C69 C68 124.2(6) . . ?
C62 C69 C68 116.7(7) . . ?
C69 C70 C71 117.9(6) . . ?
C69 C70 C75 122.6(7) . . ?
C71 C70 C75 119.3(7) . . ?
C72 C71 C70 118.1(7) . . ?
C72 C71 C76 118.9(7) . . ?
C70 C71 C76 123.0(6) . . ?
N20 C72 C71 125.3(7) . . ?
N21 C77 C82 122.4(5) . . ?
N21 C77 C78 117.5(5) . . ?
C82 C77 C78 120.1(5) . . ?
N22 C78 C85 123.3(5) . . ?
N22 C78 C77 116.2(5) . . ?
C85 C78 C77 120.5(5) . . ?
N21 C79 C80 124.3(6) . . ?
C81 C80 C79 117.8(6) . . ?
C81 C80 C89 123.0(6) . . ?
C79 C80 C89 119.2(6) . . ?
C80 C81 C82 118.9(5) . . ?
C80 C81 C90 120.9(6) . . ?
C82 C81 C90 120.1(6) . . ?
C77 C82 C81 118.5(6) . . ?
C77 C82 C83 117.3(6) . . ?
C81 C82 C83 124.1(5) . . ?
C84 C83 C82 122.4(6) . . ?
C83 C84 C85 121.8(6) . . ?
C78 C85 C86 118.6(5) . . ?
C78 C85 C84 117.9(5) . . ?
C86 C85 C84 123.5(6) . . ?
C87 C86 C85 118.4(6) . . ?
C87 C86 C91 120.3(6) . . ?
C85 C86 C91 121.3(5) . . ?
C86 C87 C88 118.1(5) . . ?
C86 C87 C92 123.1(6) . . ?
C88 C87 C92 118.8(5) . . ?
N22 C88 C87 125.4(5) . . ?
N23 C93 C98 122.7(6) . . ?
N23 C93 C94 117.2(5) . . ?
C98 C93 C94 120.1(6) . . ?
N24 C94 C101 122.9(5) . . ?
N24 C94 C93 117.7(5) . . ?
C101 C94 C93 119.4(5) . . ?
N23 C95 C96 123.3(7) . . ?
C97 C96 C95 120.0(7) . . ?
C97 C96 C105 121.9(8) . . ?
C95 C96 C105 118.0(8) . . ?
C96 C97 C98 117.8(7) . . ?
C96 C97 C106 122.5(7) . . ?
C98 C97 C106 119.7(8) . . ?
C97 C98 C99 122.9(7) . . ?
C97 C98 C93 118.3(7) . . ?
C99 C98 C93 118.7(6) . . ?
C100 C99 C98 120.6(6) . . ?
C99 C100 C101 122.4(7) . . ?
C94 C101 C102 119.1(5) . . ?
C94 C101 C100 118.7(6) . . ?
C102 C101 C100 122.2(6) . . ?
C103 C102 C101 117.8(5) . . ?
C103 C102 C107 121.6(6) . . ?
C101 C102 C107 120.6(6) . . ?
C102 C103 C104 118.0(6) . . ?
C102 C103 C108 123.6(5) . . ?
C104 C103 C108 118.4(6) . . ?
N24 C104 C103 124.6(6) . . ?
O5N C5M O5M 110(2) . . ?
O9N C9M O9M 67.1(15) . . ?
O17N C17M O17M 69.6(19) . . ?
O20M C20M O20N 136(6) . . ?

loop_
_geom_bond_atom_site_label_1
_geom_bond_atom_site_label_2
_geom_bond_distance
_geom_bond_site_symmetry_2
_geom_bond_publ_flag
Co1 N4 2.052(5) . ?
Co1 N1 2.098(4) . ?
Co1 N13 2.131(5) . ?
Co1 N14 2.149(5) . ?
Co1 N16 2.153(4) . ?
Co1 N15 2.164(4) . ?
Co2 N5 2.074(6) . ?
Co2 N2 2.088(6) . ?
Co2 N18 2.135(6) . ?
Co2 N17 2.142(5) . ?
Co2 N19 2.144(5) . ?
Co2 N20 2.156(5) . ?
Co3 N3 2.057(5) . ?
Co3 N6 2.104(5) . ?
Co3 N21 2.145(5) . ?
Co3 N24 2.148(5) . ?
Co3 N23 2.163(5) . ?
Co3 N22 2.167(5) . ?
Co1' C9 1.882(6) . ?
Co1' C3 1.883(6) . ?
Co1' C2 1.894(7) . ?
Co1' C7 1.894(6) . ?
Co1' C1 1.905(6) . ?
Co1' C8 1.906(7) . ?
Co2' C10 1.883(7) . ?
Co2' C4 1.888(6) . ?
Co2' C6 1.900(7) . ?
Co2' C12 1.903(7) . ?
Co2' C5 1.902(7) . ?
Co2' C11 1.904(7) . ?
O1M C1M 1.451(10) . ?
O2M C2M 1.424(17) . ?
O3M C3M 1.467(19) . ?
O4M C4M 1.43(2) . ?
O5M C5M 1.431(17) . ?
O6M C6M 1.40(2) . ?
O7M C7M 1.39(4) . ?
O8M C8M 1.385(16) . ?
O9M C9M 1.486(18) . ?
O10M C10M 1.420(19) . ?
O11M C11M 1.413(19) . ?
O12M C12M 1.46(2) . ?
O13M C13M 1.471(19) . ?
O14M C14M 1.432(19) . ?
O15M C15M 1.43(2) . ?
O16M C16M 1.402(19) . ?
O17M C17M 1.350(18) . ?
O18M C18M 1.439(19) . ?
O19M C19M 1.44(2) . ?
O20M C20M 1.392(19) . ?
O5N C5M 1.418(18) . ?
O9N C9M 1.352(18) . ?
O17N C17M 1.320(17) . ?
O20N C20M 1.43(2) . ?
N1 C1 1.147(6) . ?
N2 C2 1.152(7) . ?
N3 C3 1.142(7) . ?
N4 C4 1.134(6) . ?
N5 C5 1.137(7) . ?
N6 C6 1.149(7) . ?
N7 C7 1.151(8) . ?
N8 C8 1.148(8) . ?
N9 C9 1.144(8) . ?
N10 C10 1.147(8) . ?
N11 C11 1.151(8) . ?
N12 C12 1.140(8) . ?
N13 C15 1.323(7) . ?
N13 C13 1.349(8) . ?
N14 C24 1.315(7) . ?
N14 C14 1.350(8) . ?
N15 C31 1.330(7) . ?
N15 C29 1.355(7) . ?
N16 C40 1.310(6) . ?
N16 C30 1.372(7) . ?
N17 C47 1.335(7) . ?
N17 C45 1.370(8) . ?
N18 C56 1.338(9) . ?
N18 C46 1.340(10) . ?
N19 C63 1.317(9) . ?
N19 C61 1.384(8) . ?
N20 C72 1.308(9) . ?
N20 C62 1.347(8) . ?
N21 C79 1.315(8) . ?
N21 C77 1.348(7) . ?
N22 C88 1.321(7) . ?
N22 C78 1.366(7) . ?
N23 C95 1.321(7) . ?
N23 C93 1.346(8) . ?
N24 C104 1.323(7) . ?
N24 C94 1.342(7) . ?
C13 C18 1.397(9) . ?
C13 C14 1.452(9) . ?
C14 C21 1.403(8) . ?
C15 C16 1.385(9) . ?
C16 C17 1.413(11) . ?
C16 C25 1.497(10) . ?
C17 C18 1.411(11) . ?
C17 C26 1.504(10) . ?
C18 C19 1.442(12) . ?
C19 C20 1.342(13) . ?
C20 C21 1.458(12) . ?
C21 C22 1.424(11) . ?
C22 C23 1.376(11) . ?
C22 C27 1.507(9) . ?
C23 C24 1.409(9) . ?
C23 C28 1.483(11) . ?
C29 C34 1.395(8) . ?
C29 C30 1.442(7) . ?
C30 C37 1.401(8) . ?
C31 C32 1.388(8) . ?
C32 C33 1.393(9) . ?
C32 C41 1.502(8) . ?
C33 C34 1.410(8) . ?
C33 C42 1.503(8) . ?
C34 C35 1.426(8) . ?
C35 C36 1.371(8) . ?
C36 C37 1.432(8) . ?
C37 C38 1.422(8) . ?
C38 C39 1.392(8) . ?
C38 C43 1.487(8) . ?
C39 C40 1.404(8) . ?
C39 C44 1.503(8) . ?
C45 C50 1.370(10) . ?
C45 C46 1.429(10) . ?
C46 C53 1.408(11) . ?
C47 C48 1.404(9) . ?
C48 C49 1.393(11) . ?
C48 C57 1.518(10) . ?
C49 C50 1.405(11) . ?
C49 C58 1.534(10) . ?
C50 C51 1.487(12) . ?
C51 C52 1.322(15) . ?
C52 C53 1.378(16) . ?
C53 C54 1.430(17) . ?
C54 C55 1.350(19) . ?
C54 C59 1.517(14) . ?
C55 C56 1.364(16) . ?
C55 C60 1.546(16) . ?
C61 C66 1.390(9) . ?
C61 C62 1.459(10) . ?
C62 C69 1.406(9) . ?
C63 C64 1.414(10) . ?
C64 C65 1.380(11) . ?
C64 C73 1.519(12) . ?
C65 C66 1.399(11) . ?
C65 C74 1.486(10) . ?
C66 C67 1.443(11) . ?
C67 C68 1.341(11) . ?
C68 C69 1.430(10) . ?
C69 C70 1.390(10) . ?
C70 C71 1.395(10) . ?
C70 C75 1.515(9) . ?
C71 C72 1.385(9) . ?
C71 C76 1.510(11) . ?
C77 C82 1.408(8) . ?
C77 C78 1.438(8) . ?
C78 C85 1.390(8) . ?
C79 C80 1.421(8) . ?
C80 C81 1.375(9) . ?
C80 C89 1.516(9) . ?
C81 C82 1.410(9) . ?
C81 C90 1.509(8) . ?
C82 C83 1.429(9) . ?
C83 C84 1.328(9) . ?
C84 C85 1.433(8) . ?
C85 C86 1.422(9) . ?
C86 C87 1.372(8) . ?
C86 C91 1.505(9) . ?
C87 C88 1.408(8) . ?
C87 C92 1.496(8) . ?
C93 C98 1.422(9) . ?
C93 C94 1.438(8) . ?
C94 C101 1.395(8) . ?
C95 C96 1.401(11) . ?
C96 C97 1.377(11) . ?
C96 C105 1.530(10) . ?
C97 C98 1.402(10) . ?
C97 C106 1.518(10) . ?
C98 C99 1.411(10) . ?
C99 C100 1.352(10) . ?
C100 C101 1.426(9) . ?
C101 C102 1.415(9) . ?
C102 C103 1.387(9) . ?
C102 C107 1.530(8) . ?
C103 C104 1.407(8) . ?
C103 C108 1.511(8) . ?
